data_7010263
loop_
_publ_author_name
'Levason, William'
'Orchard, Simon D.'
'Reid, Gillian'

_publ_section_title
;
 Synthesis, characterisation and reactions of ruthenium(II) complexes
 based upon [RuL3]2+ (L3&#x2005;=&#x2005;tripodal triseleno- or
 tritelluro-ether) fragments. Structures of
 [RuCl2(PPh3){MeC(CH2SeMe)3}] and [RuCl2(dmso){MeC(CH2SeMe)3}]
;
_journal_issue 24
_journal_name_full 'Journal of the Chemical Society, Dalton Transactions'
_journal_page_first 4550
_journal_paper_doi 10.1039/b007487j
_journal_year 2000
_chemical_formula_moiety 'C26 H33 Cl2 P Ru Se3 '
_chemical_formula_structural '[RuCl2(PPh3){MeC(CH2SeMe)3}]'
_chemical_formula_sum 'C26 H33 Cl2 P Ru Se3'
_chemical_formula_weight 785.38
_space_group_IT_number 61
_symmetry_cell_setting orthorhombic
_symmetry_Int_Tables_number 61
_symmetry_space_group_name_Hall '-P 2ac 2ab'
_symmetry_space_group_name_H-M 'P b c a'
_audit_creation_date 19100-09-11
_audit_creation_method 'by teXsan v1.8'
_audit_update_record
;

?

;
_cell_angle_alpha 90
_cell_angle_beta 90
_cell_angle_gamma 90
_cell_formula_units_Z 8
_cell_length_a 16.001(7)
_cell_length_b 22.237(7)
_cell_length_c 15.686(5)
_cell_measurement_reflns_used 25
_cell_measurement_temperature 150.2
_cell_measurement_theta_max 18.8
_cell_measurement_theta_min 12.5
_cell_volume 5581(3)
_computing_cell_refinement 'MSC/AFC DiffractometerControl'
_computing_data_collection 'MSC/AFC DiffractometerControl'
_computing_data_reduction 'teXsan (MSC, 1992-1997)'
_computing_publication_material 'teXsan (MSC, 1992-1997)'
_computing_structure_refinement 'teXsan (MSC, 1992-1997)'
_computing_structure_solution
;

DIRDIF92 PATTY (Beurskens, 1992)

;
_diffrn_ambient_temperature 150.2
_diffrn_measurement_device_type 'Rigaku AFC7S'
_diffrn_measurement_method \w-2\q
_diffrn_orient_matrix_UB_11 0.05130
_diffrn_orient_matrix_UB_12 -0.02212
_diffrn_orient_matrix_UB_13 -0.01840
_diffrn_orient_matrix_UB_21 0.03184
_diffrn_orient_matrix_UB_22 0.03869
_diffrn_orient_matrix_UB_23 -0.00104
_diffrn_orient_matrix_UB_31 0.01602
_diffrn_orient_matrix_UB_32 -0.00601
_diffrn_orient_matrix_UB_33 0.06103
_diffrn_radiation_detector 'scintillation counter'
_diffrn_radiation_monochromator graphite
_diffrn_radiation_source 'X-ray tube'
_diffrn_radiation_type 'Mo K\a'
_diffrn_radiation_wavelength 0.7107
_diffrn_reflns_av_R_equivalents 92.17384
_diffrn_reflns_limit_h_max 19
_diffrn_reflns_limit_h_min 0
_diffrn_reflns_limit_k_max 26
_diffrn_reflns_limit_k_min 0
_diffrn_reflns_limit_l_max 18
_diffrn_reflns_limit_l_min 0
_diffrn_reflns_number 5533
_diffrn_reflns_reduction_process 'Lp corrections applied'
_diffrn_reflns_theta_max 25.00
_diffrn_reflns_theta_min 2.04
_diffrn_standards_decay_% 0.56
_diffrn_standards_interval_count 150
_diffrn_standards_number 3
_exptl_absorpt_coefficient_mu 4.739
_exptl_absorpt_correction_type none
_exptl_crystal_colour orange
_exptl_crystal_density_diffrn 1.869
_exptl_crystal_density_meas ?
_exptl_crystal_description block
_exptl_crystal_F_000 3072.00
_exptl_crystal_size_max 0.51
_exptl_crystal_size_mid 0.21
_exptl_crystal_size_min 0.19
_refine_diff_density_max 0.63
_refine_diff_density_min -0.68
_refine_ls_abs_structure_details -
_refine_ls_abs_structure_Flack -
_refine_ls_extinction_coef -
_refine_ls_extinction_method none
_refine_ls_goodness_of_fit_ref 1.263
_refine_ls_hydrogen_treatment noref
_refine_ls_matrix_type full
_refine_ls_number_constraints 0
_refine_ls_number_parameters 298
_refine_ls_number_reflns 2695
_refine_ls_number_restraints 0
_refine_ls_R_factor_gt 0.0357
_refine_ls_shift/su_max 41.1010
_refine_ls_shift/su_mean 0.0000
_refine_ls_structure_factor_coef F
_refine_ls_weighting_details 'w = 1/[\s^2^(Fo) +0.00009|Fo|^2^]'
_refine_ls_weighting_scheme sigma
_refine_ls_wR_factor_ref 0.0372
_reflns_number_gt 2695
_reflns_number_total 5461
_reflns_threshold_expression I>2.00\s(I)
_cod_data_source_file b007487j.txt
_cod_data_source_block sdoruse3_RuCl2(PPh3)(Setripod)
_cod_original_sg_symbol_H-M 'P b c a    '
_cod_original_formula_sum 'C26 H33 Cl2 P Ru Se3 '
_cod_database_code 7010263

loop_
_symmetry_equiv_pos_as_xyz
'   +x,   +y,   +z'
'1/2+x,1/2-y,   -z'
'   -x,1/2+y,1/2-z'
'1/2-x,   -y,1/2+z'
'   -x,   -y,   -z'
'1/2-x,1/2+y,   +z'
'   +x,1/2-y,1/2+z'
'1/2+x,   +y,1/2-z'

loop_
_atom_site_label
_atom_site_fract_x
_atom_site_fract_y
_atom_site_fract_z
_atom_site_U_iso_or_equiv
_atom_site_occupancy
_atom_site_refinement_flags
_atom_site_adp_type
_atom_site_calc_flag
_atom_site_calc_attached_atom
Ru(1) 0.22530(4) 0.09859(3) 0.15662(4) 0.0142(2) 1.000 . Uani d ?
Se(1) 0.16046(5) 0.15329(4) 0.27319(5) 0.0214(2) 1.000 . Uani d ?
Se(2) 0.08888(5) 0.06141(4) 0.11508(5) 0.0219(2) 1.000 . Uani d ?
Se(3) 0.24999(6) 0.01487(4) 0.25916(5) 0.0222(2) 1.000 . Uani d ?
Cl(1) 0.2892(1) 0.02963(9) 0.0534(1) 0.0218(5) 1.000 . Uani d ?
Cl(2) 0.3595(1) 0.13656(9) 0.2100(1) 0.0243(6) 1.000 . Uani d ?
P(1) 0.2247(1) 0.17323(9) 0.0519(1) 0.0168(6) 1.000 . Uani d ?
C(1) 0.1396(5) 0.1669(3) -0.0262(5) 0.020(2) 1.000 . Uani d ?
C(2) 0.0613(5) 0.1912(4) -0.0122(6) 0.028(3) 1.000 . Uani d ?
C(3) -0.0018(6) 0.1842(4) -0.0714(7) 0.042(3) 1.000 . Uani d ?
C(4) 0.0085(6) 0.1499(4) -0.1431(6) 0.037(3) 1.000 . Uani d ?
C(5) 0.0861(6) 0.1241(4) -0.1570(6) 0.036(3) 1.000 . Uani d ?
C(6) 0.1512(6) 0.1311(4) -0.0991(5) 0.030(3) 1.000 . Uani d ?
C(7) 0.3186(5) 0.1789(4) -0.0177(5) 0.021(2) 1.000 . Uani d ?
C(8) 0.3193(6) 0.2172(4) -0.0881(5) 0.032(3) 1.000 . Uani d ?
C(9) 0.3886(6) 0.2214(4) -0.1393(6) 0.036(3) 1.000 . Uani d ?
C(10) 0.4583(6) 0.1875(4) -0.1225(6) 0.034(3) 1.000 . Uani d ?
C(11) 0.4596(5) 0.1516(4) -0.0515(6) 0.031(3) 1.000 . Uani d ?
C(12) 0.3905(6) 0.1470(4) 0.0000(5) 0.023(2) 1.000 . Uani d ?
C(13) 0.2184(5) 0.2530(4) 0.0855(5) 0.022(2) 1.000 . Uani d ?
C(14) 0.1866(6) 0.2987(4) 0.0330(6) 0.031(3) 1.000 . Uani d ?
C(15) 0.1894(6) 0.3578(4) 0.0607(6) 0.036(3) 1.000 . Uani d ?
C(16) 0.2221(6) 0.3718(3) 0.1379(6) 0.030(3) 1.000 . Uani d ?
C(17) 0.2552(6) 0.3289(4) 0.1893(5) 0.034(3) 1.000 . Uani d ?
C(18) 0.2532(5) 0.2691(4) 0.1630(5) 0.028(2) 1.000 . Uani d ?
C(19) 0.0652(5) 0.2004(4) 0.2348(6) 0.033(3) 1.000 . Uani d ?
C(20) 0.0929(5) 0.0950(4) 0.3406(5) 0.026(2) 1.000 . Uani d ?
C(21) 0.0690(5) 0.0333(4) 0.3040(5) 0.024(2) 1.000 . Uani d ?
C(22) 0.0263(5) 0.0389(3) 0.2188(5) 0.022(2) 1.000 . Uani d ?
C(23) 0.0971(6) -0.0196(4) 0.0698(6) 0.037(3) 1.000 . Uani d ?
C(24) 0.2964(6) 0.0472(5) 0.3650(5) 0.038(3) 1.000 . Uani d ?
C(25) 0.1422(5) -0.0121(4) 0.3049(5) 0.025(2) 1.000 . Uani d ?
C(26) 0.0037(6) 0.0076(4) 0.3676(6) 0.037(3) 1.000 . Uani d ?
H(1) 0.0509 0.2130 0.0390 0.034 1.000 . Uiso c ?
H(2) -0.0538 0.2038 -0.0619 0.050 1.000 . Uiso c ?
H(3) -0.0362 0.1442 -0.1822 0.045 1.000 . Uiso c ?
H(4) 0.0950 0.1010 -0.2074 0.044 1.000 . Uiso c ?
H(5) 0.2035 0.1120 -0.1088 0.037 1.000 . Uiso c ?
H(6) 0.2710 0.2404 -0.1009 0.037 1.000 . Uiso c ?
H(7) 0.3883 0.2483 -0.1867 0.043 1.000 . Uiso c ?
H(8) 0.5052 0.1888 -0.1595 0.041 1.000 . Uiso c ?
H(9) 0.5089 0.1298 -0.0377 0.036 1.000 . Uiso c ?
H(10) 0.3921 0.1213 0.0487 0.028 1.000 . Uiso c ?
H(11) 0.1634 0.2893 -0.0211 0.038 1.000 . Uiso c ?
H(12) 0.1679 0.3889 0.0253 0.043 1.000 . Uiso c ?
H(13) 0.2217 0.4126 0.1563 0.037 1.000 . Uiso c ?
H(14) 0.2794 0.3394 0.2429 0.041 1.000 . Uiso c ?
H(15) 0.2764 0.2388 0.1985 0.033 1.000 . Uiso c ?
H(16) 0.0841 0.2320 0.1985 0.040 1.000 . Uiso c ?
H(17) 0.0280 0.1752 0.2034 0.040 1.000 . Uiso c ?
H(18) 0.0369 0.2169 0.2822 0.040 1.000 . Uiso c ?
H(19) 0.0420 0.1147 0.3548 0.033 1.000 . Uiso c ?
H(20) 0.1235 0.0874 0.3919 0.033 1.000 . Uiso c ?
H(21) 0.0014 0.0013 0.2068 0.026 1.000 . Uiso c ?
H(22) -0.0160 0.0687 0.2251 0.026 1.000 . Uiso c ?
H(23) 0.0428 -0.0350 0.0591 0.045 1.000 . Uiso c ?
H(24) 0.1277 -0.0188 0.0173 0.045 1.000 . Uiso c ?
H(25) 0.1253 -0.0447 0.1091 0.045 1.000 . Uiso c ?
H(26) 0.2612 0.0781 0.3857 0.046 1.000 . Uiso c ?
H(27) 0.3506 0.0627 0.3544 0.046 1.000 . Uiso c ?
H(28) 0.2999 0.0157 0.4061 0.046 1.000 . Uiso c ?
H(29) 0.1512 -0.0237 0.3624 0.029 1.000 . Uiso c ?
H(30) 0.1251 -0.0459 0.2724 0.029 1.000 . Uiso c ?
H(31) 0.0280 0.0036 0.4223 0.044 1.000 . Uiso c ?
H(32) -0.0142 -0.0309 0.3479 0.044 1.000 . Uiso c ?
H(33) -0.0430 0.0338 0.3703 0.044 1.000 . Uiso c ?

loop_
_atom_site_aniso_label
_atom_site_aniso_U_11
_atom_site_aniso_U_22
_atom_site_aniso_U_33
_atom_site_aniso_U_12
_atom_site_aniso_U_13
_atom_site_aniso_U_23
Ru(1) 0.0155(3) 0.0144(3) 0.0127(3) 0.0002(3) -0.0004(3) 0.0002(3)
Se(1) 0.0263(5) 0.0205(4) 0.0173(4) 0.0037(4) 0.0020(4) -0.0031(4)
Se(2) 0.0192(5) 0.0262(5) 0.0204(4) -0.0045(4) -0.0020(4) 0.0046(4)
Se(3) 0.0250(4) 0.0223(4) 0.0193(4) 0.0062(4) 0.0030(4) 0.0062(4)
Cl(1) 0.025(1) 0.020(1) 0.021(1) -0.0017(9) 0.0017(9) -0.0039(9)
Cl(2) 0.021(1) 0.025(1) 0.027(1) 0.0000(9) -0.0058(9) -0.0010(9)
P(1) 0.020(1) 0.015(1) 0.015(1) -0.0008(9) -0.0020(9) 0.0007(9)
C(1) 0.026(5) 0.016(5) 0.017(5) -0.002(4) -0.002(4) 0.006(4)
C(2) 0.027(5) 0.025(5) 0.032(6) -0.002(4) 0.000(4) 0.000(4)
C(3) 0.027(5) 0.043(6) 0.056(7) 0.001(5) -0.009(5) 0.020(5)
C(4) 0.039(6) 0.042(6) 0.029(5) -0.022(5) -0.016(5) 0.004(5)
C(5) 0.053(7) 0.038(6) 0.018(5) -0.030(5) -0.003(5) -0.001(5)
C(6) 0.028(5) 0.035(6) 0.028(5) -0.003(5) 0.000(4) -0.004(4)
C(7) 0.018(5) 0.022(5) 0.023(5) -0.008(4) 0.004(4) -0.004(4)
C(8) 0.034(6) 0.044(6) 0.017(5) -0.003(5) -0.004(4) 0.007(4)
C(9) 0.029(6) 0.051(6) 0.028(6) -0.005(5) 0.006(4) 0.010(5)
C(10) 0.032(6) 0.046(6) 0.026(5) -0.021(5) 0.011(4) -0.007(5)
C(11) 0.024(5) 0.027(5) 0.041(6) -0.002(4) 0.005(4) 0.001(5)
C(12) 0.030(5) 0.020(5) 0.020(5) -0.001(4) 0.004(4) 0.005(4)
C(13) 0.033(5) 0.014(4) 0.018(4) -0.003(4) -0.001(4) 0.000(4)
C(14) 0.042(6) 0.020(5) 0.033(6) 0.006(4) -0.013(5) 0.003(4)
C(15) 0.046(6) 0.023(5) 0.040(6) 0.002(5) -0.010(5) 0.010(5)
C(16) 0.043(6) 0.010(4) 0.037(6) 0.004(4) 0.004(5) 0.003(4)
C(17) 0.047(6) 0.026(5) 0.030(5) -0.009(5) -0.003(5) -0.006(4)
C(18) 0.035(5) 0.016(4) 0.032(5) 0.001(4) -0.004(5) 0.005(4)
C(19) 0.030(5) 0.023(5) 0.044(6) 0.013(4) 0.009(5) 0.005(5)
C(20) 0.029(5) 0.034(5) 0.016(5) 0.008(5) 0.007(4) 0.001(4)
C(21) 0.027(5) 0.021(5) 0.022(5) 0.003(4) 0.002(4) 0.001(4)
C(22) 0.024(5) 0.018(4) 0.023(5) 0.004(4) 0.000(4) 0.000(4)
C(23) 0.031(6) 0.046(6) 0.036(6) -0.019(5) 0.006(4) -0.009(5)
C(24) 0.027(5) 0.067(7) 0.019(5) 0.008(5) -0.008(4) 0.004(5)
C(25) 0.033(5) 0.021(5) 0.021(4) -0.005(4) 0.006(4) 0.006(4)
C(26) 0.038(6) 0.035(5) 0.037(6) -0.004(5) 0.021(5) 0.006(5)

loop_
_atom_type_symbol
_atom_type_oxidation_number
_atom_type_number_in_cell
_atom_type_scat_dispersion_real
_atom_type_scat_dispersion_imag
_atom_type_scat_source
C 0 208 0.002 0.002
;International Tables for Crystallography

(1992, Vol. C, Tables 4.2.6.8 and 6.1.1.1)

;
H 0 264 0.000 0.000
;International Tables for Crystallography

(1992, Vol. C, Table 6.1.1.2)

;
P 0 8 0.090 0.095
;International Tables for Crystallography

(1992, Vol. C, Tables 4.2.6.8 and 6.1.1.1)

;
Cl 0 16 0.132 0.159
;International Tables for Crystallography

(1992, Vol. C, Tables 4.2.6.8 and 6.1.1.1)

;
Se 0 24 -0.178 2.223
;International Tables for Crystallography

(1992, Vol. C, Tables 4.2.6.8 and 6.1.1.1)

;
Ru 0 8 -1.420 0.836
;International Tables for Crystallography

(1992, Vol. C, Tables 4.2.6.8 and 6.1.1.1)

;

loop_
_geom_angle_atom_site_label_1
_geom_angle_atom_site_label_2
_geom_angle_atom_site_label_3
_geom_angle
_geom_angle_site_symmetry_1
_geom_angle_site_symmetry_2
_geom_angle_site_symmetry_3
_geom_angle_publ_flag
Se(1) Ru(1) Se(2) 89.34(4) . . . yes
Se(1) Ru(1) Se(3) 87.47(3) . . . yes
Se(1) Ru(1) Cl(1) 171.07(6) . . . yes
Se(1) Ru(1) Cl(2) 86.83(6) . . . yes
Se(1) Ru(1) P(1) 99.91(6) . . . yes
Se(2) Ru(1) Se(3) 93.53(4) . . . yes
Se(2) Ru(1) Cl(1) 89.13(6) . . . yes
Se(2) Ru(1) Cl(2) 175.60(6) . . . yes
Se(2) Ru(1) P(1) 92.86(6) . . . yes
Se(3) Ru(1) Cl(1) 83.85(5) . . . yes
Se(3) Ru(1) Cl(2) 84.15(6) . . . yes
Se(3) Ru(1) P(1) 170.29(6) . . . yes
Cl(1) Ru(1) Cl(2) 94.33(7) . . . yes
Cl(1) Ru(1) P(1) 88.95(7) . . . yes
Cl(2) Ru(1) P(1) 89.94(7) . . . yes
Ru(1) Se(1) C(19) 111.8(3) . . . yes
Ru(1) Se(1) C(20) 107.8(2) . . . yes
C(19) Se(1) C(20) 95.2(3) . . . yes
Ru(1) Se(2) C(22) 108.8(2) . . . yes
Ru(1) Se(2) C(23) 110.7(3) . . . yes
C(22) Se(2) C(23) 95.8(3) . . . yes
Ru(1) Se(3) C(24) 109.5(3) . . . yes
Ru(1) Se(3) C(25) 108.9(2) . . . yes
C(24) Se(3) C(25) 97.8(4) . . . yes
Ru(1) P(1) C(1) 114.6(3) . . . yes
Ru(1) P(1) C(7) 117.2(3) . . . yes
Ru(1) P(1) C(13) 118.7(3) . . . yes
C(1) P(1) C(7) 102.3(4) . . . yes
C(1) P(1) C(13) 102.9(4) . . . yes
C(7) P(1) C(13) 98.4(4) . . . yes
P(1) C(1) C(2) 122.4(6) . . . yes
P(1) C(1) C(6) 119.3(6) . . . yes
C(2) C(1) C(6) 118.0(8) . . . yes
C(1) C(2) C(3) 120.8(9) . . . yes
C(1) C(2) H(1) 119.5 . . . no
C(3) C(2) H(1) 119.7 . . . no
C(2) C(3) C(4) 122(1) . . . yes
C(2) C(3) H(2) 118.9 . . . no
C(4) C(3) H(2) 119.3 . . . no
C(3) C(4) C(5) 117.9(9) . . . yes
C(3) C(4) H(3) 121.0 . . . no
C(5) C(4) H(3) 121.1 . . . no
C(4) C(5) C(6) 121.5(8) . . . yes
C(4) C(5) H(4) 119.2 . . . no
C(6) C(5) H(4) 119.3 . . . no
C(1) C(6) C(5) 119.8(8) . . . yes
C(1) C(6) H(5) 119.9 . . . no
C(5) C(6) H(5) 120.3 . . . no
P(1) C(7) C(8) 120.8(7) . . . yes
P(1) C(7) C(12) 121.4(6) . . . yes
C(8) C(7) C(12) 117.8(8) . . . yes
C(7) C(8) C(9) 120.8(9) . . . yes
C(7) C(8) H(6) 119.6 . . . no
C(9) C(8) H(6) 119.7 . . . no
C(8) C(9) C(10) 120.5(8) . . . yes
C(8) C(9) H(7) 119.7 . . . no
C(10) C(9) H(7) 119.8 . . . no
C(9) C(10) C(11) 119.2(8) . . . yes
C(9) C(10) H(8) 120.5 . . . no
C(11) C(10) H(8) 120.3 . . . no
C(10) C(11) C(12) 120.6(9) . . . yes
C(10) C(11) H(9) 119.7 . . . no
C(12) C(11) H(9) 119.7 . . . no
C(7) C(12) C(11) 121.0(8) . . . yes
C(7) C(12) H(10) 119.4 . . . no
C(11) C(12) H(10) 119.6 . . . no
P(1) C(13) C(14) 123.1(6) . . . yes
P(1) C(13) C(18) 118.4(6) . . . yes
C(14) C(13) C(18) 118.2(8) . . . yes
C(13) C(14) C(15) 119.5(8) . . . yes
C(13) C(14) H(11) 120.3 . . . no
C(15) C(14) H(11) 120.2 . . . no
C(14) C(15) C(16) 120.7(8) . . . yes
C(14) C(15) H(12) 119.6 . . . no
C(16) C(15) H(12) 119.6 . . . no
C(15) C(16) C(17) 121.3(8) . . . yes
C(15) C(16) H(13) 119.3 . . . no
C(17) C(16) H(13) 119.4 . . . no
C(16) C(17) C(18) 119.1(8) . . . yes
C(16) C(17) H(14) 120.6 . . . no
C(18) C(17) H(14) 120.3 . . . no
C(13) C(18) C(17) 121.1(8) . . . yes
C(13) C(18) H(15) 119.3 . . . no
C(17) C(18) H(15) 119.6 . . . no
Se(1) C(19) H(16) 109.5 . . . no
Se(1) C(19) H(17) 109.4 . . . no
Se(1) C(19) H(18) 109.9 . . . no
H(16) C(19) H(17) 108.8 . . . no
H(16) C(19) H(18) 109.6 . . . no
H(17) C(19) H(18) 109.6 . . . no
Se(1) C(20) C(21) 121.2(6) . . . yes
Se(1) C(20) H(19) 106.7 . . . no
Se(1) C(20) H(20) 106.5 . . . no
C(21) C(20) H(19) 106.6 . . . no
C(21) C(20) H(20) 106.6 . . . no
H(19) C(20) H(20) 108.8 . . . no
C(20) C(21) C(22) 111.7(7) . . . yes
C(20) C(21) C(25) 112.9(7) . . . yes
C(20) C(21) C(26) 104.9(7) . . . yes
C(22) C(21) C(25) 113.9(7) . . . yes
C(22) C(21) C(26) 107.2(7) . . . yes
C(25) C(21) C(26) 105.4(7) . . . yes
Se(2) C(22) C(21) 121.5(6) . . . yes
Se(2) C(22) H(21) 106.0 . . . no
Se(2) C(22) H(22) 105.7 . . . no
C(21) C(22) H(21) 107.0 . . . no
C(21) C(22) H(22) 106.7 . . . no
H(21) C(22) H(22) 109.7 . . . no
Se(2) C(23) H(23) 109.8 . . . no
Se(2) C(23) H(24) 109.4 . . . no
Se(2) C(23) H(25) 109.9 . . . no
H(23) C(23) H(24) 108.9 . . . no
H(23) C(23) H(25) 109.8 . . . no
H(24) C(23) H(25) 109.1 . . . no
Se(3) C(24) H(26) 109.5 . . . no
Se(3) C(24) H(27) 109.4 . . . no
Se(3) C(24) H(28) 109.1 . . . no
H(26) C(24) H(27) 110.0 . . . no
H(26) C(24) H(28) 109.6 . . . no
H(27) C(24) H(28) 109.3 . . . no
Se(3) C(25) C(21) 117.7(5) . . . yes
Se(3) C(25) H(29) 107.4 . . . no
Se(3) C(25) H(30) 107.5 . . . no
C(21) C(25) H(29) 107.5 . . . no
C(21) C(25) H(30) 107.0 . . . no
H(29) C(25) H(30) 109.6 . . . no
C(21) C(26) H(31) 109.9 . . . no
C(21) C(26) H(32) 109.0 . . . no
C(21) C(26) H(33) 109.3 . . . no
H(31) C(26) H(32) 109.5 . . . no
H(31) C(26) H(33) 109.9 . . . no
H(32) C(26) H(33) 109.3 . . . no

loop_
_geom_bond_atom_site_label_1
_geom_bond_atom_site_label_2
_geom_bond_distance
_geom_bond_site_symmetry_1
_geom_bond_site_symmetry_2
_geom_bond_publ_flag
Ru(1) Se(1) 2.429(1) . . yes
Ru(1) Se(2) 2.423(1) . . yes
Ru(1) Se(3) 2.492(1) . . yes
Ru(1) Cl(1) 2.453(2) . . yes
Ru(1) Cl(2) 2.454(2) . . yes
Ru(1) P(1) 2.336(2) . . yes
Se(1) C(19) 1.945(8) . . yes
Se(1) C(20) 1.992(8) . . yes
Se(2) C(22) 1.974(8) . . yes
Se(2) C(23) 1.941(9) . . yes
Se(3) C(24) 1.955(9) . . yes
Se(3) C(25) 1.961(8) . . yes
P(1) C(1) 1.837(8) . . yes
P(1) C(7) 1.860(8) . . yes
P(1) C(13) 1.854(8) . . yes
C(1) C(2) 1.38(1) . . yes
C(1) C(6) 1.40(1) . . yes
C(2) C(3) 1.38(1) . . yes
C(2) H(1) 0.95 . . no
C(3) C(4) 1.37(1) . . yes
C(3) H(2) 0.95 . . no
C(4) C(5) 1.39(1) . . yes
C(4) H(3) 0.95 . . no
C(5) C(6) 1.39(1) . . yes
C(5) H(4) 0.95 . . no
C(6) H(5) 0.95 . . no
C(7) C(8) 1.39(1) . . yes
C(7) C(12) 1.38(1) . . yes
C(8) C(9) 1.37(1) . . yes
C(8) H(6) 0.95 . . no
C(9) C(10) 1.37(1) . . yes
C(9) H(7) 0.96 . . no
C(10) C(11) 1.37(1) . . yes
C(10) H(8) 0.95 . . no
C(11) C(12) 1.37(1) . . yes
C(11) H(9) 0.95 . . no
C(12) H(10) 0.95 . . no
C(13) C(14) 1.40(1) . . yes
C(13) C(18) 1.38(1) . . yes
C(14) C(15) 1.38(1) . . yes
C(14) H(11) 0.95 . . no
C(15) C(16) 1.35(1) . . yes
C(15) H(12) 0.95 . . no
C(16) C(17) 1.36(1) . . yes
C(16) H(13) 0.95 . . no
C(17) C(18) 1.39(1) . . yes
C(17) H(14) 0.95 . . no
C(18) H(15) 0.95 . . no
C(19) H(16) 0.95 . . no
C(19) H(17) 0.95 . . no
C(19) H(18) 0.94 . . no
C(20) C(21) 1.54(1) . . yes
C(20) H(19) 0.95 . . no
C(20) H(20) 0.96 . . no
C(21) C(22) 1.51(1) . . yes
C(21) C(25) 1.55(1) . . yes
C(21) C(26) 1.55(1) . . yes
C(22) H(21) 0.95 . . no
C(22) H(22) 0.95 . . no
C(23) H(23) 0.95 . . no
C(23) H(24) 0.96 . . no
C(23) H(25) 0.95 . . no
C(24) H(26) 0.95 . . no
C(24) H(27) 0.95 . . no
C(24) H(28) 0.95 . . no
C(25) H(29) 0.95 . . no
C(25) H(30) 0.95 . . no
C(26) H(31) 0.95 . . no
C(26) H(32) 0.95 . . no
C(26) H(33) 0.95 . . no

loop_
_geom_contact_atom_site_label_1
_geom_contact_atom_site_label_2
_geom_contact_distance
_geom_contact_site_symmetry_1
_geom_contact_site_symmetry_2
_geom_contact_publ_flag
Se(3) H(13) 2.8252 . 6_545 no
Cl(1) H(28) 2.8960 . 4_554 no
Cl(1) H(33) 2.9418 . 8 no
Cl(2) H(22) 2.6987 . 8 no
Cl(2) H(33) 3.0394 . 8 no
C(4) H(23) 2.9899 . 5 no
C(4) C(23) 3.55(1) . 5 no
C(8) H(14) 3.0039 . 7_554 no
C(9) H(14) 2.8801 . 7_554 no
C(10) H(16) 2.9460 . 2 no
C(10) H(1) 2.9676 . 2 no
C(10) C(19) 3.50(1) . 2 no
C(15) H(9) 2.9238 . 2_455 no
C(19) H(8) 2.8959 . 2_455 no
C(23) H(28) 3.0517 . 4_554 no
C(24) H(24) 2.7543 . 4 no
H(7) H(15) 2.5554 . 7_554 no
H(8) H(16) 2.2514 . 2 no
H(9) H(12) 2.5849 . 2 no
H(10) H(33) 2.5445 . 8 no
H(12) H(20) 2.2719 . 7_554 no
H(22) H(27) 2.4749 . 8_455 no
H(24) H(28) 2.0951 . 4_554 no
H(31) H(31) 2.6022 . 5_556 no
